data_7012545
loop_
_publ_author_name
'Wing-Wah Yam, Vivian'
'Cheung, Kai-Leung'
'Chung-Chin Cheng, Eddie'
'Zhu, Nianyong'
'Cheung, Kung-Kai'

_publ_section_title
;
 Syntheses and luminescence studies of mixed-metal gold(i)--copper(i)
 and --silver(i) alkynyl complexes. The &#x201C;turning-on&#x201D; of
 emission upon d10 metal ion encapsulation
;
_journal_issue 9
_journal_name_full 'Dalton Transactions'
_journal_page_first 1830
_journal_paper_doi 10.1039/b211909a
_journal_year 2003
_chemical_formula_moiety 'C44 H38 Au2 Fe P2 '
_chemical_formula_sum 'C44 H38 Au2 Fe P2'
_chemical_formula_weight 1078.51
_space_group_IT_number 14
_symmetry_cell_setting monoclinic
_symmetry_Int_Tables_number 14
_symmetry_space_group_name_Hall '-P 2ybc'
_symmetry_space_group_name_H-M 'P 1 21/c 1'
_audit_creation_date 'Tue Jan 19 10:32:35 1999'
_audit_creation_method 'from TEXRAY.INF file'
_cell_angle_alpha 90
_cell_angle_beta 104.14(2)
_cell_angle_gamma 90
_cell_formula_units_Z 2
_cell_length_a 10.464(2)
_cell_length_b 9.378(2)
_cell_length_c 19.868(3)
_cell_measurement_reflns_used 0
_cell_measurement_temperature 301.2
_cell_measurement_theta_max 0.0
_cell_measurement_theta_min 0.0
_cell_volume 1890.6(6)
_computing_cell_refinement 'MAR Data Collection Software & DENZO'
_computing_data_collection 'MAR Data Collection Software & DENZO'
_computing_data_reduction teXsan
_computing_publication_material teXsan
_computing_structure_refinement teXsan
_computing_structure_solution SIR92
_diffrn_ambient_temperature 301.2
_diffrn_measurement_device 'MAR IPDS'
_diffrn_measurement_method oscillation
_diffrn_orient_matrix_UB_11 0.00000
_diffrn_orient_matrix_UB_12 0.00000
_diffrn_orient_matrix_UB_13 0.00000
_diffrn_orient_matrix_UB_21 0.00000
_diffrn_orient_matrix_UB_22 0.00000
_diffrn_orient_matrix_UB_23 0.00000
_diffrn_orient_matrix_UB_31 0.00000
_diffrn_orient_matrix_UB_32 0.00000
_diffrn_orient_matrix_UB_33 0.00000
_diffrn_radiation_monochromator graphite
_diffrn_radiation_source 'X-ray tube'
_diffrn_radiation_type MoKalpha
_diffrn_radiation_wavelength 0.7107
_diffrn_reflns_av_R_equivalents 0.00
_diffrn_reflns_limit_h_max 12
_diffrn_reflns_limit_h_min 0
_diffrn_reflns_limit_k_max 10
_diffrn_reflns_limit_k_min 0
_diffrn_reflns_limit_l_max 23
_diffrn_reflns_limit_l_min -23
_diffrn_reflns_number 3483
_diffrn_reflns_theta_max 25.43
_diffrn_standards_decay_% 0.00
_diffrn_standards_interval_count 0
_diffrn_standards_number 0
_exptl_absorpt_coefficient_mu 8.261
_exptl_absorpt_correction_type none
_exptl_crystal_colour orange
_exptl_crystal_density_diffrn 1.894
_exptl_crystal_density_meas 0.000
_exptl_crystal_description plate
_exptl_crystal_F_000 1032.00
_exptl_crystal_size_max 0.500
_exptl_crystal_size_mid 0.450
_exptl_crystal_size_min 0.200
_refine_diff_density_max 2.20
_refine_diff_density_min -3.90
_refine_ls_extinction_coef 3.09434
_refine_ls_extinction_method Zachariasen_type_2_Gaussian_isotropic
_refine_ls_goodness_of_fit_obs 1.781
_refine_ls_hydrogen_treatment noref
_refine_ls_matrix_type full
_refine_ls_number_parameters 223
_refine_ls_number_reflns 2782
_refine_ls_number_restraints 0
_refine_ls_R_factor_obs 0.0583
_refine_ls_shift/esd_max 0.0240
_refine_ls_shift/esd_mean 0.01
_refine_ls_structure_factor_coef F
_refine_ls_weighting_scheme sigma
_refine_ls_wR_factor_obs 0.0746
_reflns_number_observed 2782
_reflns_number_total 3483
_reflns_observed_criterion 3.00
_cod_data_source_file b211909a.txt
_cod_data_source_block ip588_Yam_Cheung_KL's_DAn38_08_11_98
_cod_depositor_comments
;
The following automatic conversions were performed:

'_atom_site_thermal_displace_type' tag value 'Uij' was replaced with
'Uani' value 44 times.

Automatic conversion script
Id: cif_fix_values 1646 2011-03-28 12:23:43Z adriana 
;
_cod_original_sg_symbol_H-M 'P 21/c     '
_cod_original_formula_sum 'C44 H38 Au2 Fe P2 '
_cod_database_code 7012545

loop_
_symmetry_equiv_pos_as_xyz
'   +x,   +y,   +z'
'   -x,1/2+y,1/2-z'
'   -x,   -y,   -z'
'   +x,1/2-y,1/2+z'

loop_
_atom_site_aniso_label
_atom_site_aniso_U_11
_atom_site_aniso_U_22
_atom_site_aniso_U_33
_atom_site_aniso_U_12
_atom_site_aniso_U_13
_atom_site_aniso_U_23
Au(1) 0.0444(3) 0.0477(3) 0.0632(3) -0.0042(1) 0.0189(2) -0.0042(1)
Fe(1) 0.0458(10) 0.050(1) 0.0423(9) -0.0161(7) 0.0129(7) -0.0037(6)
P(1) 0.044(1) 0.044(1) 0.057(1) -0.0047(8) 0.0195(10) -0.0018(9)
C(1) 0.056(6) 0.054(5) 0.065(6) -0.005(4) 0.019(5) -0.003(4)
C(2) 0.064(7) 0.077(6) 0.062(6) 0.003(5) 0.023(5) -0.005(5)
C(3) 0.079(8) 0.085(8) 0.080(8) 0.025(6) 0.024(6) -0.010(6)
C(4) 0.21(2) 0.10(1) 0.21(2) -0.03(1) 0.12(2) -0.08(1)
C(5) 0.11(1) 0.11(1) 0.095(10) 0.012(8) 0.031(8) -0.031(8)
C(6) 0.049(5) 0.049(4) 0.045(4) -0.012(3) 0.014(4) -0.009(3)
C(7) 0.056(6) 0.063(6) 0.077(7) -0.016(4) 0.032(5) -0.012(5)
C(8) 0.076(8) 0.083(7) 0.064(6) -0.034(6) 0.039(6) -0.025(5)
C(9) 0.11(1) 0.099(8) 0.039(5) -0.060(8) 0.020(6) -0.012(5)
C(10) 0.063(7) 0.067(7) 0.056(6) -0.025(4) 0.003(5) 0.001(4)
C(11) 0.046(6) 0.052(6) 0.084(7) -0.009(3) 0.028(5) -0.006(4)
C(12) 0.078(8) 0.055(6) 0.13(1) -0.019(5) 0.056(8) -0.002(6)
C(13) 0.071(8) 0.049(8) 0.21(2) -0.011(6) 0.05(1) 0.010(9)
C(14) 0.065(8) 0.050(8) 0.23(2) -0.015(5) 0.06(1) -0.033(10)
C(15) 0.09(1) 0.10(1) 0.15(2) -0.033(8) 0.04(1) -0.059(9)
C(16) 0.076(8) 0.063(6) 0.103(9) -0.031(6) 0.034(7) -0.019(6)
C(17) 0.055(6) 0.058(5) 0.059(5) 0.002(4) 0.024(4) 0.009(4)
C(18) 0.068(7) 0.077(7) 0.059(6) 0.000(5) 0.016(5) 0.017(5)
C(19) 0.093(9) 0.095(9) 0.062(7) 0.000(7) 0.006(6) 0.018(5)
C(20) 0.085(10) 0.119(10) 0.074(8) 0.024(8) -0.019(7) 0.023(8)
C(21) 0.071(8) 0.116(10) 0.100(10) 0.042(8) 0.027(7) 0.046(8)
C(22) 0.077(9) 0.10(1) 0.077(8) 0.023(6) 0.033(7) 0.020(6)

loop_
_atom_site_label
_atom_site_fract_x
_atom_site_fract_y
_atom_site_fract_z
_atom_site_U_iso_or_equiv
_atom_site_thermal_displace_type
_atom_site_calc_flag
_atom_site_calc_attached_atom
Au(1) 0.33965(3) 0.59070(3) 0.41520(2) 0.0508(1) Uani ? ?
Fe(1) 0.0000 0.5000 0.5000 0.0458(5) Uani ? ?
P(1) 0.1977(2) 0.7470(2) 0.4465(1) 0.0469(6) Uani ? ?
C(1) 0.4484(10) 0.454(1) 0.3749(5) 0.057(3) Uani ? ?
C(2) 0.491(1) 0.372(1) 0.3391(6) 0.067(3) Uani ? ?
C(3) 0.529(1) 0.275(1) 0.2921(6) 0.081(4) Uani ? ?
C(4) 0.444(3) 0.155(2) 0.270(1) 0.164(10) Uani ? ?
C(5) 0.639(2) 0.290(2) 0.2675(7) 0.104(5) Uani ? ?
C(6) 0.1152(9) 0.6772(8) 0.5090(4) 0.047(2) Uani ? ?
C(7) -0.013(1) 0.713(1) 0.5168(6) 0.063(3) Uani ? ?
C(8) -0.030(1) 0.634(1) 0.5752(6) 0.070(3) Uani ? ?
C(9) 0.079(1) 0.551(1) 0.6008(5) 0.083(4) Uani ? ?
C(10) 0.175(1) 0.5757(10) 0.5604(6) 0.064(3) Uani ? ?
C(11) 0.270(1) 0.9162(8) 0.4835(6) 0.059(3) Uani ? ?
C(12) 0.309(1) 1.013(1) 0.4411(7) 0.082(4) Uani ? ?
C(13) 0.363(1) 1.145(1) 0.470(1) 0.106(6) Uani ? ?
C(14) 0.376(1) 1.176(1) 0.536(1) 0.110(6) Uani ? ?
C(15) 0.344(2) 1.074(1) 0.580(1) 0.111(6) Uani ? ?
C(16) 0.286(1) 0.946(1) 0.5530(7) 0.078(4) Uani ? ?
C(17) 0.0701(10) 0.801(1) 0.3718(5) 0.056(3) Uani ? ?
C(18) 0.049(1) 0.722(1) 0.3116(5) 0.068(3) Uani ? ?
C(19) -0.055(1) 0.755(1) 0.2543(6) 0.085(4) Uani ? ?
C(20) -0.129(1) 0.873(2) 0.2551(7) 0.099(5) Uani ? ?
C(21) -0.109(1) 0.954(2) 0.3164(8) 0.095(5) Uani ? ?
C(22) -0.011(1) 0.914(1) 0.3735(7) 0.081(5) Uani ? ?
H(1) 0.3729 0.1590 0.2912 0.1603 Uani ? ?
H(2) 0.4127 0.1588 0.2209 0.1603 Uani ? ?
H(3) 0.4932 0.0702 0.2829 0.1603 Uani ? ?
H(4) 0.6967 0.3694 0.2817 0.1252 Uani ? ?
H(5) 0.6589 0.2223 0.2360 0.1252 Uani ? ?
H(6) -0.0742 0.7759 0.4884 0.0753 Uani ? ?
H(7) -0.1055 0.6387 0.5938 0.0849 Uani ? ?
H(8) 0.0910 0.4868 0.6391 0.0989 Uani ? ?
H(9) 0.2595 0.5337 0.5668 0.0775 Uani ? ?
H(10) 0.3005 0.9927 0.3931 0.0977 Uani ? ?
H(11) 0.3908 1.2129 0.4413 0.1288 Uani ? ?
H(12) 0.4076 1.2667 0.5529 0.1323 Uani ? ?
H(13) 0.3606 1.0929 0.6288 0.1314 Uani ? ?
H(14) 0.2578 0.8793 0.5824 0.0941 Uani ? ?
H(15) 0.1063 0.6441 0.3089 0.0817 Uani ? ?
H(16) -0.0737 0.6942 0.2149 0.1026 Uani ? ?
H(17) -0.1932 0.9005 0.2149 0.1187 Uani ? ?
H(18) -0.1613 1.0357 0.3183 0.1135 Uani ? ?
H(19) 0.0003 0.9670 0.4154 0.0978 Uani ? ?

loop_
_atom_type_symbol
_atom_type_oxidation_number
_atom_type_number_in_cell
_atom_type_scat_dispersion_real
_atom_type_scat_dispersion_imag
_atom_type_scat_source
C 0 88 0.003 0.002 'International Tables'
H 0 76 0.000 0.000 'International Tables'
P 0 4 0.102 0.094 'International Tables'
Fe 0 2 0.346 0.844 'International Tables'
Au 0 4 -2.013 8.802 'International Tables'

loop_
_geom_angle_atom_site_label_1
_geom_angle_atom_site_label_2
_geom_angle_atom_site_label_3
_geom_angle
_geom_angle_site_symmetry_1
_geom_angle_site_symmetry_2
_geom_angle_site_symmetry_3
_geom_angle_publ_flag
P(1) Au(1) C(1) 172.3(3) ? ? ? yes
C(6) Fe(1) C(6) 180.0 ? ? 3_565 yes
C(6) Fe(1) C(7) 41.0(4) ? ? ? yes
C(6) Fe(1) C(7) 139.0(4) ? ? 3_565 yes
C(6) Fe(1) C(8) 68.0(4) ? ? ? yes
C(6) Fe(1) C(8) 112.0(4) ? ? 3_565 yes
C(6) Fe(1) C(9) 68.3(4) ? ? ? yes
C(6) Fe(1) C(9) 111.7(4) ? ? 3_565 yes
C(6) Fe(1) C(10) 40.7(3) ? ? ? yes
C(6) Fe(1) C(10) 139.3(3) ? ? 3_565 yes
C(6) Fe(1) C(7) 139.0(4) ? ? ? yes
C(6) Fe(1) C(7) 41.0(4) ? ? 3_565 yes
C(6) Fe(1) C(8) 112.0(4) ? ? ? yes
C(6) Fe(1) C(8) 68.0(4) ? ? 3_565 yes
C(6) Fe(1) C(9) 111.7(4) ? ? ? yes
C(6) Fe(1) C(9) 68.3(4) ? ? 3_565 yes
C(6) Fe(1) C(10) 139.3(3) ? ? ? yes
C(6) Fe(1) C(10) 40.7(3) ? ? 3_565 yes
C(7) Fe(1) C(7) 180.0 ? ? 3_565 yes
C(7) Fe(1) C(8) 41.0(4) ? ? ? yes
C(7) Fe(1) C(8) 139.0(4) ? ? 3_565 yes
C(7) Fe(1) C(9) 68.6(5) ? ? ? yes
C(7) Fe(1) C(9) 111.4(5) ? ? 3_565 yes
C(7) Fe(1) C(10) 69.5(4) ? ? ? yes
C(7) Fe(1) C(10) 110.5(4) ? ? 3_565 yes
C(7) Fe(1) C(8) 139.0(4) ? ? ? yes
C(7) Fe(1) C(8) 41.0(4) ? ? 3_565 yes
C(7) Fe(1) C(9) 111.4(5) ? ? ? yes
C(7) Fe(1) C(9) 68.6(5) ? ? 3_565 yes
C(7) Fe(1) C(10) 110.5(4) ? ? ? yes
C(7) Fe(1) C(10) 69.5(4) ? ? 3_565 yes
C(8) Fe(1) C(8) 180.0 ? ? 3_565 yes
C(8) Fe(1) C(9) 39.6(6) ? ? ? yes
C(8) Fe(1) C(9) 140.4(6) ? ? 3_565 yes
C(8) Fe(1) C(10) 68.5(5) ? ? ? yes
C(8) Fe(1) C(10) 111.5(5) ? ? 3_565 yes
C(8) Fe(1) C(9) 140.4(6) ? ? ? yes
C(8) Fe(1) C(9) 39.6(6) ? ? 3_565 yes
C(8) Fe(1) C(10) 111.5(5) ? ? ? yes
C(8) Fe(1) C(10) 68.5(5) ? ? 3_565 yes
C(9) Fe(1) C(9) 180.0 ? ? 3_565 yes
C(9) Fe(1) C(10) 41.5(5) ? ? ? yes
C(9) Fe(1) C(10) 138.5(5) ? ? 3_565 yes
C(9) Fe(1) C(10) 138.5(5) 3 ? ? yes
C(9) Fe(1) C(10) 41.5(5) 3 ? ? yes
C(10) Fe(1) C(10) 180.0 ? ? 3_565 yes
Au(1) P(1) C(6) 114.1(3) ? ? ? yes
Au(1) P(1) C(11) 115.8(3) ? ? ? yes
Au(1) P(1) C(17) 110.8(3) ? ? ? yes
C(6) P(1) C(11) 104.9(4) ? ? ? yes
C(6) P(1) C(17) 106.5(4) ? ? ? yes
C(11) P(1) C(17) 103.7(5) ? ? ? yes
Au(1) C(1) C(2) 166.3(9) ? ? ? yes
C(1) C(2) C(3) 174(1) ? ? ? yes
C(2) C(3) C(4) 116(1) ? ? ? yes
C(2) C(3) C(5) 123(1) ? ? ? yes
C(4) C(3) C(5) 119(1) ? ? ? yes
Fe(1) C(6) P(1) 127.6(4) ? ? ? yes
Fe(1) C(6) C(7) 69.4(5) ? ? ? yes
Fe(1) C(6) C(10) 70.4(5) ? ? ? yes
P(1) C(6) C(7) 127.7(7) ? ? ? yes
P(1) C(6) C(10) 122.5(8) ? ? ? yes
C(7) C(6) C(10) 109.8(9) ? ? ? yes
Fe(1) C(7) C(6) 69.6(5) ? ? ? yes
Fe(1) C(7) C(8) 69.7(6) ? ? ? yes
C(6) C(7) C(8) 106.2(10) ? ? ? yes
Fe(1) C(8) C(7) 69.3(5) ? ? ? yes
Fe(1) C(8) C(9) 69.9(6) ? ? ? yes
C(7) C(8) C(9) 109.5(9) ? ? ? yes
Fe(1) C(9) C(8) 70.5(6) ? ? ? yes
Fe(1) C(9) C(10) 70.2(6) ? ? ? yes
C(8) C(9) C(10) 109(1) ? ? ? yes
Fe(1) C(10) C(6) 68.9(5) ? ? ? yes
Fe(1) C(10) C(9) 68.3(6) ? ? ? yes
C(6) C(10) C(9) 105(1) ? ? ? yes
P(1) C(11) C(12) 119.0(9) ? ? ? yes
P(1) C(11) C(16) 121.1(7) ? ? ? yes
C(12) C(11) C(16) 119.9(9) ? ? ? yes
C(11) C(12) C(13) 118(1) ? ? ? yes
C(12) C(13) C(14) 122(1) ? ? ? yes
C(13) C(14) C(15) 119(1) ? ? ? yes
C(14) C(15) C(16) 119(1) ? ? ? yes
C(11) C(16) C(15) 120(1) ? ? ? yes
P(1) C(17) C(18) 119.4(8) ? ? ? yes
P(1) C(17) C(22) 122.4(9) ? ? ? yes
C(18) C(17) C(22) 118(1) ? ? ? yes
C(17) C(18) C(19) 120(1) ? ? ? yes
C(18) C(19) C(20) 120(1) ? ? ? yes
C(19) C(20) C(21) 119(1) ? ? ? yes
C(20) C(21) C(22) 118(1) ? ? ? yes
C(17) C(22) C(21) 122(1) ? ? ? yes

loop_
_geom_bond_atom_site_label_1
_geom_bond_atom_site_label_2
_geom_bond_distance
_geom_bond_site_symmetry_1
_geom_bond_site_symmetry_2
_geom_bond_publ_flag
Au(1) P(1) 2.279(2) ? ? yes
Au(1) C(1) 2.005(10) ? ? yes
Fe(1) C(6) 2.035(8) ? ? yes
Fe(1) C(6) 2.035(8) ? ? yes
Fe(1) C(7) 2.032(9) ? ? yes
Fe(1) C(7) 2.032(9) ? ? yes
Fe(1) C(8) 2.04(1) ? ? yes
Fe(1) C(8) 2.04(1) ? ? yes
Fe(1) C(9) 2.029(10) ? ? yes
Fe(1) C(9) 2.029(10) ? ? yes
Fe(1) C(10) 2.054(10) ? ? yes
Fe(1) C(10) 2.054(10) ? ? yes
P(1) C(6) 1.800(8) ? ? yes
P(1) C(11) 1.831(9) ? ? yes
P(1) C(17) 1.81(1) ? ? yes
C(1) C(2) 1.21(1) ? ? yes
C(2) C(3) 1.43(1) ? ? yes
C(3) C(4) 1.43(2) ? ? yes
C(3) C(5) 1.37(2) ? ? yes
C(6) C(7) 1.42(1) ? ? yes
C(6) C(10) 1.42(1) ? ? yes
C(7) C(8) 1.42(1) ? ? yes
C(8) C(9) 1.38(2) ? ? yes
C(9) C(10) 1.45(2) ? ? yes
C(11) C(12) 1.37(1) ? ? yes
C(11) C(16) 1.38(2) ? ? yes
C(12) C(13) 1.42(2) ? ? yes
C(13) C(14) 1.31(2) ? ? yes
C(14) C(15) 1.40(2) ? ? yes
C(15) C(16) 1.39(1) ? ? yes
C(17) C(18) 1.38(1) ? ? yes
C(17) C(22) 1.36(1) ? ? yes
C(18) C(19) 1.41(2) ? ? yes
C(19) C(20) 1.35(2) ? ? yes
C(20) C(21) 1.41(2) ? ? yes
C(21) C(22) 1.38(2) ? ? yes
